data_9010299
loop_
_publ_author_name
'Oberti, R.'
'Boiocchi, M.'
'Smith, D. C.'
'Medenbach, O.'

_publ_section_title
;Aluminotaramite, alumino-magnesiotaramite, and
 fluoro-alumino-magnesiotaramite: Mineral data and crystal chemistry Locality:
 Jianchang eclogite, Su-Lu coesite-eclogite province, China Sample: DJ102-23
;
_journal_name_full 'American Mineralogist'
_journal_page_first 1428
_journal_page_last 1435
_journal_paper_doi 10.2138/am.2007.2529
_journal_volume 92
_journal_year 2007
_chemical_compound_source 'Jianchang eclogite, Su-Lu coesite-eclogite province, China'
_chemical_formula_sum 'Al3.04 Ca1.22 F1.04 Fe1.81 H0.96 Mg2.13 Mn0.02 Na1.76 O22.96 Si6 Ti0.02'
_chemical_name_mineral Fluoro-alumino-magnesiotaramite
_space_group_IT_number 12
_symmetry_space_group_name_Hall '-C 2y'
_symmetry_space_group_name_H-M 'C 1 2/m 1'
_cell_angle_alpha 90
_cell_angle_beta 104.672
_cell_angle_gamma 90
_cell_formula_units_Z 2
_cell_length_a 9.7414
_cell_length_b 17.9095
_cell_length_c 5.3335
_cell_volume 900.160
_database_code_amcsd 0004421
_exptl_crystal_density_diffrn 3.257
_cod_original_cell_volume 900.159
_cod_original_formula_sum 'Na1.76 Ca1.22 Fe1.81 Mg2.13 Al3.04 Ti.02 Mn.02 Si6 O22.96 F1.04 H.96'
_cod_database_code 9010299

loop_
_space_group_symop_operation_xyz
x,y,z
1/2+x,1/2+y,z
x,-y,z
1/2+x,1/2-y,z
-x,y,-z
1/2-x,1/2+y,-z
-x,-y,-z
1/2-x,1/2-y,-z

loop_
_atom_site_aniso_label
_atom_site_aniso_U_11
_atom_site_aniso_U_22
_atom_site_aniso_U_33
_atom_site_aniso_U_12
_atom_site_aniso_U_13
_atom_site_aniso_U_23
NaA 0.03149 0.03087 0.03682 0.00000 0.01798 0.00000
NaAm 0.02025 0.05037 0.02158 0.00000 0.01182 0.00000
NaA2 0.03239 0.02275 0.05233 0.00000 0.02562 0.00000
CaM4 0.01395 0.01137 0.01214 0.00000 0.00690 0.00000
NaM4 0.01395 0.01137 0.01214 0.00000 0.00690 0.00000
Fe2+M4 0.01395 0.01137 0.01214 0.00000 0.00690 0.00000
MgM1 0.01125 0.00975 0.00701 0.00000 0.00296 0.00000
Fe2+M1 0.01125 0.00975 0.00701 0.00000 0.00296 0.00000
MgM2 0.00765 0.00812 0.00836 0.00000 0.00271 0.00000
AlM2 0.00765 0.00812 0.00836 0.00000 0.00271 0.00000
Fe2+M2 0.00765 0.00812 0.00836 0.00000 0.00271 0.00000
Fe3+M2 0.00765 0.00812 0.00836 0.00000 0.00271 0.00000
TiM2 0.00765 0.00812 0.00836 0.00000 0.00271 0.00000
MgM3 0.00990 0.00650 0.00742 0.00000 0.00172 0.00000
Fe2+M3 0.00990 0.00650 0.00742 0.00000 0.00172 0.00000
MnM3 0.00990 0.00650 0.00742 0.00000 0.00172 0.00000
SiT1 0.00630 0.00812 0.00620 -0.00086 0.00123 -0.00047
AlT1 0.00630 0.00812 0.00620 -0.00086 0.00123 -0.00047
SiT2 0.00675 0.00650 0.00607 -0.00086 0.00148 0.00000
O1 0.00945 0.01137 0.00944 -0.00171 0.00369 -0.00187
O2 0.00675 0.00975 0.00985 0.00086 0.00123 0.00000
O-h3 0.01260 0.01300 0.01457 0.00000 0.00246 0.00000
F3 0.01260 0.01300 0.01457 0.00000 0.00246 0.00000
O4 0.01170 0.00812 0.01133 -0.00171 0.00567 -0.00047
O5 0.00900 0.01625 0.01092 -0.00257 0.00172 0.00468
O6 0.00900 0.01462 0.01389 0.00000 0.00345 -0.00421
O7 0.01125 0.01787 0.01686 0.00000 0.00542 0.00000

loop_
_atom_site_label
_atom_site_fract_x
_atom_site_fract_y
_atom_site_fract_z
_atom_site_occupancy
_atom_site_U_iso_or_equiv
_atom_site_type_symbol
_atom_site_attached_hydrogens
NaA 0.00000 0.50000 0.00000 0.08000 0.03166 Na 0
NaAm 0.04890 0.50000 0.10320 0.28000 0.02913 Na 0
NaA2 0.00000 0.47290 0.00000 0.18000 0.03293 Na 0
CaM4 0.00000 0.28040 0.50000 0.61000 0.01165 Ca 0
NaM4 0.00000 0.28040 0.50000 0.38000 0.01165 Na 0
Fe2+M4 0.00000 0.28040 0.50000 0.01000 0.01165 Fe 0
MgM1 0.00000 0.09080 0.50000 0.68000 0.00899 Mg 0
Fe2+M1 0.00000 0.09080 0.50000 0.32000 0.00899 Fe 0
MgM2 0.00000 0.17830 0.00000 0.11000 0.00773 Mg 0
AlM2 0.00000 0.17830 0.00000 0.52000 0.00773 Al 0
Fe2+M2 0.00000 0.17830 0.00000 0.02000 0.00773 Fe 0
Fe3+M2 0.00000 0.17830 0.00000 0.34000 0.00773 Fe 0
TiM2 0.00000 0.17830 0.00000 0.01000 0.00773 Ti 0
MgM3 0.00000 0.00000 0.00000 0.55000 0.00811 Mg 0
Fe2+M3 0.00000 0.00000 0.00000 0.43000 0.00811 Fe 0
MnM3 0.00000 0.00000 0.00000 0.02000 0.00811 Mn 0
SiT1 0.28220 0.08700 0.30100 0.50000 0.00671 Si 0
AlT1 0.28220 0.08700 0.30100 0.50000 0.00671 Al 0
SiT2 0.29300 0.17400 0.81560 1.00000 0.00659 Si 0
O1 0.10460 0.09170 0.20980 1.00000 0.01001 O 0
O2 0.11940 0.17430 0.74440 1.00000 0.00912 O 0
O-h3 0.10960 0.00000 0.70790 0.48000 0.01368 O 0
F3 0.10960 0.00000 0.70790 0.52000 0.01368 F 0
O4 0.36870 0.25290 0.79560 1.00000 0.00963 O 0
O5 0.35500 0.13950 0.10640 1.00000 0.01191 O 0
O6 0.34300 0.11930 0.60520 1.00000 0.01241 O 0
O7 0.34000 0.00000 0.28090 1.00000 0.01494 O 0
H 0.20500 0.00000 0.76700 0.48000 0.01267 H 0

loop_
_cod_changelog_entry_id
_cod_changelog_entry_author
_cod_changelog_entry_date
_cod_changelog_entry_text
1
;cod-tools version 3.8.0
Id: cif_guess_AMCSD_atom_types 9581 2023-05-17 12:35:41Z saulius
;
2023-05-18T08:43:19+03:00
;Derived atom types and hydrogen counts
from atom names that follow the AMCSD naming convention
(Wat == water, O-H == hydroxyl).
;
2
;cod-tools version 3.10.1
Id: cif_fix_AMCSD_aniso_labels 10200 2024-08-01 14:09:44Z saulius
;
2024-08-02T12:21:29+03:00
;Changed the following '_atom_site_aniso_label' values:
'Oh3' -> 'O-h3'
;

loop_
_cod_related_entry_id
_cod_related_entry_database
_cod_related_entry_code
1 AMCSD 0004421
